data_4071555
loop_
_publ_author_name
'Kawamura, Kenjiro'
'Haneda, Satoshi'
'Gan, Zhibin'
'Eda, Kazuo'
'Hayashi, Masahiko'

_publ_section_title
;
 2-Phenylimidazole&#x2212;PdCl2and
 2-Phenylimidazoline&#x2212;PdCl2Complexes: Single-Crystal and Powder
 X-ray Diffractometry,1H NMR Spectra, and Comparison of Catalytic
 Activities in Coupling Reactions&#x2020;
;
_journal_issue 15
_journal_name_full Organometallics
_journal_page_first 3748
_journal_paper_doi 10.1021/om800230y
_journal_volume 27
_journal_year 2008
_chemical_formula_moiety 'C18 H16 Cl2 N4 Pd, 2(C3 H7 N O)'
_chemical_formula_sum 'C24 H30 Cl2 N6 O2 Pd'
_chemical_formula_weight 611.86
_chemical_name_systematic
; 
 ? 
;
_space_group_IT_number 14
_symmetry_cell_setting monoclinic
_symmetry_space_group_name_Hall '-P 2ybc'
_symmetry_space_group_name_H-M 'P 1 21/c 1'
_atom_sites_solution_hydrogens geom
_atom_sites_solution_primary direct
_atom_sites_solution_secondary difmap
_audit_creation_method SHELXL-97
_cell_angle_alpha 90.00
_cell_angle_beta 105.509(2)
_cell_angle_gamma 90.00
_cell_formula_units_Z 2
_cell_length_a 10.6460(15)
_cell_length_b 9.0631(13)
_cell_length_c 14.374(2)
_cell_measurement_reflns_used 4711
_cell_measurement_temperature 193(2)
_cell_measurement_theta_max 26.249
_cell_measurement_theta_min 2.686
_cell_volume 1336.4(3)
_computing_cell_refinement 'Bruker AXS SAINT'
_computing_data_collection 'Bruker AXS SAINT'
_computing_data_reduction 'Bruker AXS SAINT'
_computing_publication_material 'Bruker SHELXTL'
_computing_structure_refinement 'SHELXL-97 (Sheldrick, 1997)'
_computing_structure_solution 'SHELXS-97 (Sheldrick, 1990)'
_diffrn_ambient_temperature 193(2)
_diffrn_measured_fraction_theta_full 0.883
_diffrn_measured_fraction_theta_max 0.883
_diffrn_measurement_device_type 'CCD area detector'
_diffrn_measurement_method 'phi and omega scans'
_diffrn_radiation_monochromator graphite
_diffrn_radiation_source 'fine-focus sealed tube'
_diffrn_radiation_type MoK\a
_diffrn_radiation_wavelength 0.71073
_diffrn_reflns_av_R_equivalents 0.0466
_diffrn_reflns_av_sigmaI/netI 0.0437
_diffrn_reflns_limit_h_max 7
_diffrn_reflns_limit_h_min -13
_diffrn_reflns_limit_k_max 10
_diffrn_reflns_limit_k_min -10
_diffrn_reflns_limit_l_max 17
_diffrn_reflns_limit_l_min -18
_diffrn_reflns_number 6639
_diffrn_reflns_theta_full 26.55
_diffrn_reflns_theta_max 26.55
_diffrn_reflns_theta_min 1.99
_exptl_absorpt_coefficient_mu 0.927
_exptl_absorpt_correction_T_max 0.8812
_exptl_absorpt_correction_T_min 0.7814
_exptl_absorpt_correction_type empirical
_exptl_absorpt_process_details 'program SADABS ver. 2.03(Sheldrick)'
_exptl_crystal_colour yellow
_exptl_crystal_density_diffrn 1.520
_exptl_crystal_density_method 'not measured'
_exptl_crystal_description prism
_exptl_crystal_F_000 624
_exptl_crystal_size_max 0.28
_exptl_crystal_size_mid 0.19
_exptl_crystal_size_min 0.14
_refine_diff_density_max 0.455
_refine_diff_density_min -0.496
_refine_diff_density_rms 0.072
_refine_ls_extinction_method none
_refine_ls_goodness_of_fit_ref 1.024
_refine_ls_hydrogen_treatment noref
_refine_ls_matrix_type full
_refine_ls_number_parameters 162
_refine_ls_number_reflns 2463
_refine_ls_number_restraints 0
_refine_ls_restrained_S_all 1.024
_refine_ls_R_factor_all 0.0319
_refine_ls_R_factor_gt 0.0287
_refine_ls_shift/su_max 0.000
_refine_ls_shift/su_mean 0.000
_refine_ls_structure_factor_coef Fsqd
_refine_ls_weighting_details 'calc w=1/[\s^2^(Fo^2^)+(0.0484P)^2^+0.0000P] where P=(Fo^2^+2Fc^2^)/3'
_refine_ls_weighting_scheme calc
_refine_ls_wR_factor_gt 0.0765
_refine_ls_wR_factor_ref 0.0788
_reflns_number_gt 2177
_reflns_number_total 2463
_reflns_threshold_expression >2sigma(I)
_cod_data_source_file om800230y-file003.cif
_cod_data_source_block d:\hayashi\kan\ccdc\6kann
_cod_original_sg_symbol_H-M 'P 21/c'
_cod_database_code 4071555

loop_
_symmetry_equiv_pos_as_xyz
'x, y, z'
'-x, y+1/2, -z+1/2'
'-x, -y, -z'
'x, -y-1/2, z-1/2'

loop_
_atom_site_label
_atom_site_type_symbol
_atom_site_fract_x
_atom_site_fract_y
_atom_site_fract_z
_atom_site_U_iso_or_equiv
_atom_site_adp_type
_atom_site_occupancy
_atom_site_symmetry_multiplicity
_atom_site_calc_flag
_atom_site_refinement_flags
Pd1 Pd 0.0000 0.5000 0.0000 0.02814(11) Uani 1 2 d S
Cl1 Cl 0.10727(5) 0.66420(6) -0.07500(4) 0.04173(16) Uani 1 1 d .
N3 N 0.1480(2) 0.51283(16) 0.12069(15) 0.0325(4) Uani 1 1 d .
N1 N 0.3430(2) 0.51989(19) 0.22068(15) 0.0399(5) Uani 1 1 d .
H1N H 0.4224 0.4996 0.2441 0.048 Uiso 1 1 d R
C1 C 0.2700(2) 0.4652(2) 0.13564(16) 0.0323(5) Uani 1 1 d .
C2 C 0.1437(2) 0.5964(2) 0.19959(15) 0.0378(5) Uani 1 1 d .
H2 H 0.0680 0.6427 0.2091 0.045 Uiso 1 1 calc R
C3 C 0.2640(2) 0.6022(2) 0.26154(15) 0.0411(5) Uani 1 1 d .
H3 H 0.2888 0.6532 0.3214 0.049 Uiso 1 1 calc R
C4 C 0.32175(19) 0.3657(2) 0.07423(14) 0.0341(4) Uani 1 1 d .
C5 C 0.4531(2) 0.3734(3) 0.07433(16) 0.0431(5) Uani 1 1 d .
H5 H 0.5092 0.4439 0.1136 0.052 Uiso 1 1 calc R
C7 C 0.4215(3) 0.1739(3) -0.03968(17) 0.0529(6) Uani 1 1 d .
H7 H 0.4554 0.1092 -0.0789 0.063 Uiso 1 1 calc R
C8 C 0.2912(2) 0.1644(3) -0.03916(17) 0.0478(6) Uani 1 1 d .
H8 H 0.2360 0.0925 -0.0777 0.057 Uiso 1 1 calc R
C9 C 0.2421(2) 0.2600(2) 0.01765(15) 0.0388(5) Uani 1 1 d .
H9 H 0.1531 0.2532 0.0179 0.047 Uiso 1 1 calc R
C6 C 0.5008(2) 0.2775(4) 0.01689(17) 0.0510(7) Uani 1 1 d .
H6 H 0.5898 0.2835 0.0166 0.061 Uiso 1 1 calc R
O1S O 0.40417(18) -0.0468(3) 0.18542(15) 0.0694(5) Uani 1 1 d .
N1S N 0.1929(2) -0.00090(16) 0.17860(17) 0.0406(5) Uani 1 1 d .
C1S C 0.2878(2) -0.0681(3) 0.15238(16) 0.0456(5) Uani 1 1 d .
H1S H 0.2630 -0.1402 0.1029 0.055 Uiso 1 1 calc R
C2S C 0.2215(3) 0.1111(3) 0.25446(18) 0.0580(7) Uani 1 1 d .
H2SA H 0.3129 0.1413 0.2673 0.087 Uiso 1 1 calc R
H2SB H 0.2057 0.0701 0.3135 0.087 Uiso 1 1 calc R
H2SC H 0.1650 0.1968 0.2335 0.087 Uiso 1 1 calc R
C3S C 0.0581(2) -0.0399(3) 0.1381(2) 0.0521(6) Uani 1 1 d .
H3SA H 0.0514 -0.1129 0.0867 0.078 Uiso 1 1 calc R
H3SB H 0.0083 0.0484 0.1114 0.078 Uiso 1 1 calc R
H3SC H 0.0228 -0.0819 0.1887 0.078 Uiso 1 1 calc R

loop_
_atom_site_aniso_label
_atom_site_aniso_U_11
_atom_site_aniso_U_22
_atom_site_aniso_U_33
_atom_site_aniso_U_23
_atom_site_aniso_U_13
_atom_site_aniso_U_12
Pd1 0.02102(16) 0.03005(16) 0.03200(16) 0.00109(7) 0.00472(11) 0.00367(7)
Cl1 0.0351(3) 0.0441(3) 0.0459(3) 0.0069(2) 0.0106(2) -0.0034(2)
N3 0.0282(11) 0.0337(10) 0.0351(10) 0.0010(6) 0.0074(9) 0.0024(6)
N1 0.0311(11) 0.0467(11) 0.0360(11) 0.0001(7) -0.0012(9) -0.0007(8)
C1 0.0243(11) 0.0336(10) 0.0348(11) 0.0040(9) 0.0007(9) -0.0005(9)
C2 0.0386(12) 0.0366(11) 0.0391(11) -0.0003(9) 0.0121(9) 0.0045(9)
C3 0.0430(13) 0.0427(12) 0.0357(11) -0.0050(9) 0.0074(9) -0.0016(10)
C4 0.0265(10) 0.0407(11) 0.0334(10) 0.0056(8) 0.0051(8) 0.0075(9)
C5 0.0292(11) 0.0547(14) 0.0429(12) 0.0052(10) 0.0055(9) 0.0030(10)
C7 0.0556(16) 0.0610(16) 0.0440(13) 0.0054(11) 0.0167(12) 0.0237(13)
C8 0.0438(13) 0.0474(13) 0.0486(13) -0.0034(10) 0.0061(11) 0.0099(10)
C9 0.0298(11) 0.0403(12) 0.0444(12) -0.0005(9) 0.0067(9) 0.0047(9)
C6 0.0329(14) 0.075(2) 0.0471(13) 0.0085(13) 0.0139(11) 0.0161(11)
O1S 0.0280(10) 0.1214(15) 0.0550(11) 0.0014(12) 0.0047(9) -0.0031(11)
N1S 0.0350(12) 0.0439(13) 0.0424(12) -0.0007(7) 0.0095(10) -0.0035(7)
C1S 0.0332(13) 0.0640(16) 0.0379(12) 0.0019(11) 0.0066(10) 0.0008(11)
C2S 0.0667(18) 0.0532(15) 0.0552(15) -0.0094(12) 0.0185(13) -0.0104(13)
C3S 0.0331(14) 0.0476(13) 0.0719(18) 0.0013(13) 0.0073(12) 0.0047(12)

loop_
_atom_type_symbol
_atom_type_description
_atom_type_scat_dispersion_real
_atom_type_scat_dispersion_imag
_atom_type_scat_source
C C 0.0033 0.0016 'International Tables Vol C Tables 4.2.6.8 and 6.1.1.4'
H H 0.0000 0.0000 'International Tables Vol C Tables 4.2.6.8 and 6.1.1.4'
N N 0.0061 0.0033 'International Tables Vol C Tables 4.2.6.8 and 6.1.1.4'
Cl Cl 0.1484 0.1585 'International Tables Vol C Tables 4.2.6.8 and 6.1.1.4'
Pd Pd -0.9988 1.0072 'International Tables Vol C Tables 4.2.6.8 and 6.1.1.4'
O O 0.0106 0.0060 'International Tables Vol C Tables 4.2.6.8 and 6.1.1.4'

loop_
_geom_angle_atom_site_label_1
_geom_angle_atom_site_label_2
_geom_angle_atom_site_label_3
_geom_angle
_geom_angle_site_symmetry_1
_geom_angle_site_symmetry_3
N3 Pd1 N3 180.00(8) . 3_565
N3 Pd1 Cl1 89.67(6) . .
N3 Pd1 Cl1 90.33(6) 3_565 .
N3 Pd1 Cl1 90.33(6) . 3_565
N3 Pd1 Cl1 89.67(6) 3_565 3_565
Cl1 Pd1 Cl1 180.00(2) . 3_565
C1 N3 C2 107.0(2) . .
C1 N3 Pd1 128.80(16) . .
C2 N3 Pd1 123.51(15) . .
C1 N1 C3 108.5(2) . .
C1 N1 H1N 123.5 . .
C3 N1 H1N 127.9 . .
N3 C1 N1 109.1(2) . .
N3 C1 C4 127.5(2) . .
N1 C1 C4 123.4(2) . .
C3 C2 N3 109.3(2) . .
C3 C2 H2 125.4 . .
N3 C2 H2 125.4 . .
C2 C3 N1 106.20(19) . .
C2 C3 H3 126.9 . .
N1 C3 H3 126.9 . .
C9 C4 C5 119.23(19) . .
C9 C4 C1 120.45(18) . .
C5 C4 C1 120.29(19) . .
C6 C5 C4 119.6(2) . .
C6 C5 H5 120.2 . .
C4 C5 H5 120.2 . .
C6 C7 C8 119.7(2) . .
C6 C7 H7 120.2 . .
C8 C7 H7 120.2 . .
C9 C8 C7 119.9(2) . .
C9 C8 H8 120.1 . .
C7 C8 H8 120.1 . .
C8 C9 C4 120.6(2) . .
C8 C9 H9 119.7 . .
C4 C9 H9 119.7 . .
C7 C6 C5 121.1(2) . .
C7 C6 H6 119.5 . .
C5 C6 H6 119.5 . .
C1S N1S C3S 121.9(2) . .
C1S N1S C2S 120.8(2) . .
C3S N1S C2S 117.3(2) . .
O1S C1S N1S 126.4(3) . .
O1S C1S H1S 116.8 . .
N1S C1S H1S 116.8 . .
N1S C2S H2SA 109.5 . .
N1S C2S H2SB 109.5 . .
H2SA C2S H2SB 109.5 . .
N1S C2S H2SC 109.5 . .
H2SA C2S H2SC 109.5 . .
H2SB C2S H2SC 109.5 . .
N1S C3S H3SA 109.5 . .
N1S C3S H3SB 109.5 . .
H3SA C3S H3SB 109.5 . .
N1S C3S H3SC 109.5 . .
H3SA C3S H3SC 109.5 . .
H3SB C3S H3SC 109.5 . .

loop_
_geom_bond_atom_site_label_1
_geom_bond_atom_site_label_2
_geom_bond_distance
_geom_bond_site_symmetry_2
Pd1 N3 2.011(2) .
Pd1 N3 2.011(2) 3_565
Pd1 Cl1 2.3107(5) .
Pd1 Cl1 2.3107(5) 3_565
N3 C1 1.331(3) .
N3 C2 1.375(3) .
N1 C1 1.355(3) .
N1 C3 1.368(3) .
N1 H1N 0.8425 .
C1 C4 1.468(3) .
C2 C3 1.351(3) .
C2 H2 0.9500 .
C3 H3 0.9500 .
C4 C9 1.389(3) .
C4 C5 1.399(3) .
C5 C6 1.385(3) .
C5 H5 0.9500 .
C7 C6 1.374(4) .
C7 C8 1.392(3) .
C7 H7 0.9500 .
C8 C9 1.385(3) .
C8 H8 0.9500 .
C9 H9 0.9500 .
C6 H6 0.9500 .
O1S C1S 1.218(3) .
N1S C1S 1.319(3) .
N1S C3S 1.441(3) .
N1S C2S 1.461(3) .
C1S H1S 0.9500 .
C2S H2SA 0.9800 .
C2S H2SB 0.9800 .
C2S H2SC 0.9800 .
C3S H3SA 0.9800 .
C3S H3SB 0.9800 .
C3S H3SC 0.9800 .
